data_2211851
loop_
_publ_author_name
'Luo, Qun'
'Tang, Dai-Hua'
'Zhen, Zhen'
'Liu, Xin-Hou'

_publ_section_title
;
 2'-Deoxy-3',5'-di-<i>O</i>-acetyluridine
;
_journal_coeditor_code HK2164
_journal_issue 1
_journal_name_full 'Acta Crystallographica Section E'
_journal_page_first o4
_journal_page_last o6
_journal_paper_doi 10.1107/S1600536806050264
_journal_volume 63
_journal_year 2007
_chemical_formula_iupac 'C13 H16 N2 O7'
_chemical_formula_moiety 'C13 H16 N2 O7'
_chemical_formula_sum 'C13 H16 N2 O7'
_chemical_formula_weight 312.28
_chemical_name_systematic
;
2'-Deoxy-3',5'-di-O-acetyluridine
;
_space_group_IT_number 4
_symmetry_cell_setting monoclinic
_symmetry_space_group_name_Hall 'P 2yb'
_symmetry_space_group_name_H-M 'P 1 21 1'
_atom_sites_solution_hydrogens geom
_atom_sites_solution_primary direct
_atom_sites_solution_secondary difmap
_cell_angle_alpha 90.00
_cell_angle_beta 109.91(3)
_cell_angle_gamma 90.00
_cell_formula_units_Z 2
_cell_length_a 11.284(2)
_cell_length_b 5.3270(11)
_cell_length_c 13.184(3)
_cell_measurement_reflns_used 3709
_cell_measurement_temperature 294(2)
_cell_measurement_theta_max 27.48
_cell_measurement_theta_min 2.92
_cell_volume 745.1(3)
_computing_cell_refinement RAPID-AUTO
_computing_data_collection 'RAPID-AUTO (Rigaku/MSC, 2000)'
_computing_data_reduction 'CrystalStructure (Rigaku/MSC, 2000)'
_computing_molecular_graphics 'SHELXTL (Sheldrick, 1997b)'
_computing_publication_material SHELXL97
_computing_structure_refinement 'SHELXL97 (Sheldrick, 1997a)'
_computing_structure_solution 'SHELXS97 (Sheldrick, 1997a)'
_diffrn_ambient_temperature 294(2)
_diffrn_detector_area_resol_mean 10.00
_diffrn_measured_fraction_theta_full 0.975
_diffrn_measured_fraction_theta_max 0.975
_diffrn_measurement_device_type 'Rigaku R-AXIS RAPID IP'
_diffrn_measurement_method \w
_diffrn_radiation_monochromator graphite
_diffrn_radiation_source 'fine-focus sealed tube'
_diffrn_radiation_type MoK\a
_diffrn_radiation_wavelength 0.71073
_diffrn_reflns_av_R_equivalents 0.0344
_diffrn_reflns_av_sigmaI/netI 0.0458
_diffrn_reflns_limit_h_max 14
_diffrn_reflns_limit_h_min -14
_diffrn_reflns_limit_k_max 6
_diffrn_reflns_limit_k_min -4
_diffrn_reflns_limit_l_max 16
_diffrn_reflns_limit_l_min -17
_diffrn_reflns_number 3709
_diffrn_reflns_theta_full 27.48
_diffrn_reflns_theta_max 27.48
_diffrn_reflns_theta_min 2.92
_diffrn_standards_decay_% 0
_diffrn_standards_interval_count 0
_diffrn_standards_interval_time 0
_diffrn_standards_number 0
_exptl_absorpt_coefficient_mu 0.114
_exptl_absorpt_correction_T_max 0.977
_exptl_absorpt_correction_T_min 0.950
_exptl_absorpt_correction_type empirical
_exptl_absorpt_process_details '(ABSCOR; Higashi, 1995)'
_exptl_crystal_colour colorless
_exptl_crystal_density_diffrn 1.392
_exptl_crystal_density_method 'not measured'
_exptl_crystal_description block
_exptl_crystal_F_000 328
_exptl_crystal_size_max 0.45
_exptl_crystal_size_mid 0.20
_exptl_crystal_size_min 0.20
_refine_diff_density_max 0.180
_refine_diff_density_min -0.160
_refine_ls_extinction_coef 0.092(7)
_refine_ls_extinction_expression Fc^*^=kFc[1+0.001xFc^2^\l^3^/sin(2\q)]^-1/4^
_refine_ls_extinction_method SHELXL97
_refine_ls_goodness_of_fit_ref 1.048
_refine_ls_hydrogen_treatment mixed
_refine_ls_matrix_type full
_refine_ls_number_parameters 204
_refine_ls_number_reflns 1842
_refine_ls_number_restraints 1
_refine_ls_restrained_S_all 1.048
_refine_ls_R_factor_all 0.0530
_refine_ls_R_factor_gt 0.0377
_refine_ls_shift/su_max 0.000
_refine_ls_shift/su_mean 0.000
_refine_ls_structure_factor_coef Fsqd
_refine_ls_weighting_details 'calc w=1/[\s^2^(Fo^2^)+(0.044P)^2^] where P=(Fo^2^+2Fc^2^)/3'
_refine_ls_weighting_scheme calc
_refine_ls_wR_factor_gt 0.0851
_refine_ls_wR_factor_ref 0.0881
_reflns_number_gt 1274
_reflns_number_total 1842
_reflns_threshold_expression I>2\s(I)
_cod_data_source_file hk2164.cif
_cod_data_source_block I
_cod_original_cell_volume 745.2(3)
_cod_original_sg_symbol_H-M 'P 21'
_cod_database_code 2211851
_cod_database_fobs_code 2211851

loop_
_symmetry_equiv_pos_as_xyz
'x, y, z'
'-x, y+1/2, -z'

loop_
_atom_site_type_symbol
_atom_site_label
_atom_site_fract_x
_atom_site_fract_y
_atom_site_fract_z
_atom_site_U_iso_or_equiv
_atom_site_adp_type
_atom_site_calc_flag
_atom_site_refinement_flags
_atom_site_occupancy
O O1 0.45631(18) 0.8779(5) 0.20542(13) 0.0581(6) Uani d . 1
O O2 0.40444(19) 1.2482(5) 0.49746(13) 0.0653(7) Uani d . 1
O O3 0.16617(15) 1.2416(5) 0.00737(11) 0.0503(5) Uani d . 1
O O4 0.04970(16) 1.7066(4) -0.21229(12) 0.0517(5) Uani d . 1
O O5 -0.1068(2) 1.4297(5) -0.28631(17) 0.0777(8) Uani d . 1
O O6 0.31388(16) 1.1598(4) -0.15610(11) 0.0439(5) Uani d . 1
O O7 0.1951(2) 1.3102(5) -0.31799(13) 0.0662(7) Uani d . 1
N N1 0.32533(18) 1.2197(5) 0.17617(13) 0.0397(5) Uani d . 1
N N2 0.4293(2) 1.0736(5) 0.34962(16) 0.0457(6) Uani d . 1
H HN2 0.473(3) 0.952(7) 0.389(2) 0.063(10) Uiso d . 1
C C1 0.3793(2) 1.2565(6) 0.39840(18) 0.0448(7) Uani d . 1
C C2 0.3011(3) 1.4410(6) 0.3258(2) 0.0526(8) Uani d . 1
H H2 0.2676 1.5755 0.3521 0.063 Uiso calc R 1
C C3 0.2778(3) 1.4141(6) 0.21997(18) 0.0468(7) Uani d . 1
H H3 0.2268 1.5325 0.1734 0.056 Uiso calc R 1
C C4 0.4070(2) 1.0414(6) 0.24167(18) 0.0397(7) Uani d . 1
C C5 0.2976(2) 1.1962(6) 0.05971(16) 0.0396(6) Uani d . 1
H H5 0.3178 1.0256 0.0430 0.047 Uiso calc R 1
C C6 0.3639(2) 1.3847(6) 0.01089(17) 0.0423(7) Uani d . 1
H H6A 0.4488 1.3309 0.0190 0.051 Uiso calc R 1
H H6B 0.3670 1.5501 0.0425 0.051 Uiso calc R 1
C C7 0.2780(2) 1.3805(6) -0.10708(17) 0.0390(6) Uani d . 1
H H7 0.2841 1.5358 -0.1449 0.047 Uiso calc R 1
C C8 0.1467(2) 1.3447(6) -0.09960(16) 0.0390(7) Uani d . 1
H H8 0.0983 1.2260 -0.1550 0.047 Uiso calc R 1
C C9 0.0723(3) 1.5904(6) -0.1087(2) 0.0486(7) Uani d . 1
H H9A -0.0075 1.5554 -0.0992 0.058 Uiso calc R 1
H H9B 0.1194 1.7048 -0.0521 0.058 Uiso calc R 1
C C10 -0.0422(3) 1.6028(7) -0.2971(2) 0.0551(8) Uani d . 1
C C11 -0.0482(3) 1.7334(9) -0.3992(2) 0.0800(12) Uani d . 1
H H11A 0.0146 1.8629 -0.3832 0.120 Uiso calc R 1
H H11B -0.1302 1.8065 -0.4318 0.120 Uiso calc R 1
H H11C -0.0329 1.6144 -0.4480 0.120 Uiso calc R 1
C C12 0.2688(2) 1.1535(6) -0.26582(18) 0.0460(8) Uani d . 1
C C13 0.3203(3) 0.9385(7) -0.3084(2) 0.0557(8) Uani d . 1
H H13A 0.3780 0.8468 -0.2495 0.083 Uiso calc R 1
H H13B 0.3636 0.9990 -0.3548 0.083 Uiso calc R 1
H H13C 0.2526 0.8302 -0.3485 0.083 Uiso calc R 1

loop_
_atom_site_aniso_label
_atom_site_aniso_U_11
_atom_site_aniso_U_22
_atom_site_aniso_U_33
_atom_site_aniso_U_12
_atom_site_aniso_U_13
_atom_site_aniso_U_23
O1 0.0663(12) 0.0660(16) 0.0392(9) 0.0197(12) 0.0141(8) 0.0014(10)
O2 0.0806(13) 0.0832(18) 0.0306(9) -0.0212(14) 0.0169(8) -0.0114(11)
O3 0.0392(9) 0.0765(16) 0.0329(8) -0.0059(10) 0.0094(6) 0.0116(9)
O4 0.0525(10) 0.0492(14) 0.0449(9) 0.0052(10) 0.0057(7) 0.0045(9)
O5 0.0588(14) 0.073(2) 0.0783(15) -0.0052(15) -0.0062(11) 0.0028(14)
O6 0.0492(9) 0.0531(14) 0.0304(8) 0.0061(10) 0.0151(7) 0.0037(8)
O7 0.0815(14) 0.0743(17) 0.0348(9) 0.0272(13) 0.0093(9) 0.0046(10)
N1 0.0482(12) 0.0428(15) 0.0261(9) 0.0039(12) 0.0100(8) 0.0010(10)
N2 0.0513(13) 0.0519(17) 0.0296(10) -0.0003(13) 0.0084(9) 0.0048(11)
C1 0.0468(14) 0.054(2) 0.0353(13) -0.0172(14) 0.0157(10) -0.0075(13)
C2 0.0683(18) 0.049(2) 0.0459(14) -0.0045(16) 0.0264(13) -0.0093(13)
C3 0.0566(17) 0.0422(19) 0.0418(14) 0.0011(14) 0.0172(12) 0.0028(13)
C4 0.0414(14) 0.0435(19) 0.0339(12) -0.0030(13) 0.0123(11) 0.0004(12)
C5 0.0434(13) 0.0438(18) 0.0276(10) 0.0013(14) 0.0071(9) 0.0013(12)
C6 0.0382(14) 0.051(2) 0.0373(12) -0.0046(14) 0.0125(10) -0.0002(12)
C7 0.0425(13) 0.0431(18) 0.0326(11) 0.0006(13) 0.0143(9) 0.0014(12)
C8 0.0429(14) 0.0424(18) 0.0296(11) -0.0017(13) 0.0097(9) 0.0024(11)
C9 0.0514(15) 0.052(2) 0.0408(13) 0.0062(15) 0.0131(11) -0.0031(14)
C10 0.0434(15) 0.056(2) 0.0549(16) 0.0100(17) 0.0025(13) -0.0010(15)
C11 0.0673(19) 0.116(4) 0.0462(15) 0.016(3) 0.0060(13) 0.013(2)
C12 0.0493(15) 0.056(2) 0.0330(12) -0.0016(15) 0.0149(11) -0.0002(13)
C13 0.0672(19) 0.061(2) 0.0434(14) 0.0068(17) 0.0243(13) -0.0038(14)

loop_
_atom_type_symbol
_atom_type_description
_atom_type_scat_dispersion_real
_atom_type_scat_dispersion_imag
_atom_type_scat_source
C C 0.0033 0.0016 'International Tables Vol C Tables 4.2.6.8 and 6.1.1.4'
H H 0.0000 0.0000 'International Tables Vol C Tables 4.2.6.8 and 6.1.1.4'
N N 0.0061 0.0033 'International Tables Vol C Tables 4.2.6.8 and 6.1.1.4'
O O 0.0106 0.0060 'International Tables Vol C Tables 4.2.6.8 and 6.1.1.4'

loop_
_geom_angle_atom_site_label_1
_geom_angle_atom_site_label_2
_geom_angle_atom_site_label_3
_geom_angle
_geom_angle_publ_flag
C5 O3 C8 108.70(17) ?
C10 O4 C9 116.4(2) ?
C12 O6 C7 115.4(2) ?
C3 N1 C4 121.31(19) ?
C3 N1 C5 121.9(2) ?
C4 N1 C5 116.8(2) ?
C4 N2 C1 127.6(3) ?
C4 N2 HN2 113(2) ?
C1 N2 HN2 119(2) ?
O2 C1 N2 118.7(3) ?
O2 C1 C2 126.3(3) ?
N2 C1 C2 115.1(2) ?
C3 C2 C1 118.5(3) ?
C3 C2 H2 120.7 ?
C1 C2 H2 120.7 ?
C2 C3 N1 123.4(3) ?
C2 C3 H3 118.3 ?
N1 C3 H3 118.3 ?
O1 C4 N2 123.5(3) ?
O1 C4 N1 122.5(2) ?
N2 C4 N1 114.0(2) ?
O3 C5 N1 107.98(18) ?
O3 C5 C6 105.3(2) ?
N1 C5 C6 115.3(2) ?
O3 C5 H5 109.4 ?
N1 C5 H5 109.4 ?
C6 C5 H5 109.4 ?
C5 C6 C7 100.8(2) ?
C5 C6 H6A 111.6 ?
C7 C6 H6A 111.6 ?
C5 C6 H6B 111.6 ?
C7 C6 H6B 111.6 ?
H6A C6 H6B 109.4 ?
O6 C7 C6 106.6(2) ?
O6 C7 C8 110.4(2) ?
C6 C7 C8 103.25(17) ?
O6 C7 H7 112.0 ?
C6 C7 H7 112.0 ?
C8 C7 H7 112.0 ?
O3 C8 C7 106.21(18) ?
O3 C8 C9 107.13(19) ?
C7 C8 C9 113.8(2) ?
O3 C8 H8 109.9 ?
C7 C8 H8 109.9 ?
C9 C8 H8 109.9 ?
O4 C9 C8 110.9(2) ?
O4 C9 H9A 109.5 ?
C8 C9 H9A 109.5 ?
O4 C9 H9B 109.5 ?
C8 C9 H9B 109.5 ?
H9A C9 H9B 108.1 ?
O5 C10 O4 122.3(3) y
O5 C10 C11 127.9(3) y
O4 C10 C11 109.8(3) y
C10 C11 H11A 109.5 ?
C10 C11 H11B 109.5 ?
H11A C11 H11B 109.5 ?
C10 C11 H11C 109.5 ?
H11A C11 H11C 109.5 ?
H11B C11 H11C 109.5 ?
O7 C12 O6 121.5(3) y
O7 C12 C13 126.8(2) y
O6 C12 C13 111.7(2) y
C12 C13 H13A 109.5 ?
C12 C13 H13B 109.5 ?
H13A C13 H13B 109.5 ?
C12 C13 H13C 109.5 ?
H13A C13 H13C 109.5 ?
H13B C13 H13C 109.5 ?

loop_
_geom_bond_atom_site_label_1
_geom_bond_atom_site_label_2
_geom_bond_distance
_geom_bond_publ_flag
O1 C4 1.216(3) ?
O2 C1 1.239(3) ?
O3 C5 1.427(3) y
O3 C8 1.459(3) y
O4 C10 1.358(3) ?
O4 C9 1.440(3) ?
O5 C10 1.213(4) y
O6 C12 1.361(3) ?
O6 C7 1.464(3) ?
O7 C12 1.213(4) y
N1 C3 1.380(4) ?
N1 C4 1.398(3) ?
N1 C5 1.464(3) ?
N2 C4 1.369(3) ?
N2 C1 1.388(4) ?
N2 HN2 0.87(4) ?
C1 C2 1.445(4) ?
C2 C3 1.336(3) ?
C2 H2 0.9300 ?
C3 H3 0.9300 ?
C5 C6 1.520(4) ?
C5 H5 0.9800 ?
C6 C7 1.527(3) ?
C6 H6A 0.9700 ?
C6 H6B 0.9700 ?
C7 C8 1.529(3) ?
C7 H7 0.9800 ?
C8 C9 1.537(4) ?
C8 H8 0.9800 ?
C9 H9A 0.9700 ?
C9 H9B 0.9700 ?
C10 C11 1.496(4) ?
C11 H11A 0.9600 ?
C11 H11B 0.9600 ?
C11 H11C 0.9600 ?
C12 C13 1.479(4) ?
C13 H13A 0.9600 ?
C13 H13B 0.9600 ?
C13 H13C 0.9600 ?

loop_
_geom_hbond_atom_site_label_D
_geom_hbond_atom_site_label_H
_geom_hbond_atom_site_label_A
_geom_hbond_site_symmetry_A
_geom_hbond_distance_DH
_geom_hbond_distance_HA
_geom_hbond_distance_DA
_geom_hbond_angle_DHA
N2 HN2 O2 2_646 0.87(4) 1.98(3) 2.831(3) 165(3)

loop_
_geom_torsion_atom_site_label_1
_geom_torsion_atom_site_label_2
_geom_torsion_atom_site_label_3
_geom_torsion_atom_site_label_4
_geom_torsion
_geom_torsion_publ_flag
C4 N2 C1 O2 175.8(3) ?
C4 N2 C1 C2 -4.0(4) ?
O2 C1 C2 C3 -176.2(3) ?
N2 C1 C2 C3 3.6(4) ?
C1 C2 C3 N1 -0.5(4) ?
C4 N1 C3 C2 -2.8(4) ?
C5 N1 C3 C2 179.9(2) ?
C1 N2 C4 O1 178.8(3) ?
C1 N2 C4 N1 1.0(4) ?
C3 N1 C4 O1 -175.3(3) ?
C5 N1 C4 O1 2.1(4) ?
C3 N1 C4 N2 2.6(4) ?
C5 N1 C4 N2 179.9(2) ?
C8 O3 C5 N1 151.4(2) ?
C8 O3 C5 C6 27.7(3) ?
C3 N1 C5 O3 -44.5(3) ?
C4 N1 C5 O3 138.1(2) y
C3 N1 C5 C6 72.9(3) ?
C4 N1 C5 C6 -104.5(3) ?
O3 C5 C6 C7 -39.2(3) ?
N1 C5 C6 C7 -158.1(2) ?
C12 O6 C7 C6 -165.6(2) ?
C12 O6 C7 C8 83.0(2) ?
C5 C6 C7 O6 -81.0(2) ?
C5 C6 C7 C8 35.3(3) y
C5 O3 C8 C7 -4.5(3) ?
C5 O3 C8 C9 -126.4(2) ?
O6 C7 C8 O3 93.5(2) ?
C6 C7 C8 O3 -20.2(3) y
O6 C7 C8 C9 -148.9(2) ?
C6 C7 C8 C9 97.4(2) ?
C10 O4 C9 C8 76.4(3) ?
O3 C8 C9 O4 179.5(2) ?
C7 C8 C9 O4 62.5(3) y
C9 O4 C10 O5 3.7(4) ?
C9 O4 C10 C11 -176.3(2) ?
C7 O6 C12 O7 -6.2(3) ?
C7 O6 C12 C13 174.1(2) ?

loop_
_cod_related_entry_id
_cod_related_entry_database
_cod_related_entry_code
1 ChemSpider 21178100
